data_2207421
loop_
_publ_author_name
'Fan, Zhi'
'Diao, Chun-Hua'
'Guo, Min-Jie'
'Yu, Ming'
'Chen, Xin'

_publ_section_title
;
 3,3'-Dihydroxy-4,4'-(propane-1,3-diyldioxy)dibenzaldehyde
;
_journal_coeditor_code AT6046
_journal_issue 12
_journal_name_full 'Acta Crystallographica Section E'
_journal_page_first o4004
_journal_page_last o4005
_journal_paper_doi 10.1107/S1600536805034665
_journal_volume 61
_journal_year 2005
_chemical_formula_iupac 'C19 H20 O6'
_chemical_formula_moiety 'C19 H20 O6'
_chemical_formula_sum 'C19 H20 O6'
_chemical_formula_weight 344.35
_chemical_name_systematic
;
3,3'-Dihydroxy-4,4'-(propane-1,3-diyldioxy)dibenzaldehyde
;
_space_group_IT_number 43
_symmetry_cell_setting orthorhombic
_symmetry_space_group_name_Hall 'F 2 -2d'
_symmetry_space_group_name_H-M 'F d d 2'
_atom_sites_solution_hydrogens geom
_atom_sites_solution_primary direct
_atom_sites_solution_secondary difmap
_audit_creation_method SHELXL-97
_cell_angle_alpha 90.00
_cell_angle_beta 90.00
_cell_angle_gamma 90.00
_cell_formula_units_Z 8
_cell_length_a 22.247(5)
_cell_length_b 31.175(6)
_cell_length_c 4.8562(10)
_cell_measurement_reflns_used 1884
_cell_measurement_temperature 294(2)
_cell_measurement_theta_max 26.13
_cell_measurement_theta_min 2.25
_cell_volume 3368.0(12)
_computing_cell_refinement 'SAINT (Bruker, 1999)'
_computing_data_collection 'SMART (Bruker, 1999)'
_computing_data_reduction SAINT
_computing_molecular_graphics 'SHELXTL (Sheldrick, 1997b)'
_computing_publication_material SHELXTL
_computing_structure_refinement 'SHELXL97 (Sheldrick, 1997a)'
_computing_structure_solution 'SHELXS97 (Sheldrick, 1997a)'
_diffrn_ambient_temperature 294(2)
_diffrn_measured_fraction_theta_full 1.000
_diffrn_measured_fraction_theta_max 1.000
_diffrn_measurement_device_type 'Bruker SMART CCD area-detector'
_diffrn_measurement_method '\f and \w'
_diffrn_radiation_monochromator graphite
_diffrn_radiation_source 'fine-focus sealed tube'
_diffrn_radiation_type MoK\a
_diffrn_radiation_wavelength 0.71073
_diffrn_reflns_av_R_equivalents 0.0291
_diffrn_reflns_av_sigmaI/netI 0.0216
_diffrn_reflns_limit_h_max 27
_diffrn_reflns_limit_h_min -20
_diffrn_reflns_limit_k_max 37
_diffrn_reflns_limit_k_min -38
_diffrn_reflns_limit_l_max 4
_diffrn_reflns_limit_l_min -6
_diffrn_reflns_number 4635
_diffrn_reflns_theta_full 26.18
_diffrn_reflns_theta_max 26.18
_diffrn_reflns_theta_min 2.25
_diffrn_standards_decay_% 0
_diffrn_standards_interval_count 0
_diffrn_standards_interval_time 0
_diffrn_standards_number 0
_exptl_absorpt_coefficient_mu 0.101
_exptl_absorpt_correction_T_max 0.982
_exptl_absorpt_correction_T_min 0.964
_exptl_absorpt_correction_type multi-scan
_exptl_absorpt_process_details '(SADABS; Sheldrick, 1996)'
_exptl_crystal_colour colorless
_exptl_crystal_density_diffrn 1.358
_exptl_crystal_density_method 'not measured'
_exptl_crystal_description block
_exptl_crystal_F_000 1456
_exptl_crystal_size_max 0.26
_exptl_crystal_size_mid 0.20
_exptl_crystal_size_min 0.18
_refine_diff_density_max 0.125
_refine_diff_density_min -0.116
_refine_ls_extinction_coef 0.0028(3)
_refine_ls_extinction_expression Fc^*^=kFc[1+0.001xFc^2^\l^3^/sin(2\q)]^-1/4^
_refine_ls_extinction_method SHELXL97
_refine_ls_goodness_of_fit_ref 1.103
_refine_ls_hydrogen_treatment constr
_refine_ls_matrix_type full
_refine_ls_number_parameters 116
_refine_ls_number_reflns 950
_refine_ls_number_restraints 1
_refine_ls_restrained_S_all 1.103
_refine_ls_R_factor_all 0.0439
_refine_ls_R_factor_gt 0.0306
_refine_ls_shift/su_max 0.001
_refine_ls_shift/su_mean 0.000
_refine_ls_structure_factor_coef Fsqd
_refine_ls_weighting_details 'calc w = 1/[\s^2^(Fo^2^)+(0.0299P)^2^+1.8179P] where P = (Fo^2^+2Fc^2^)/3'
_refine_ls_weighting_scheme calc
_refine_ls_wR_factor_gt 0.0661
_refine_ls_wR_factor_ref 0.0738
_reflns_number_gt 781
_reflns_number_total 950
_reflns_threshold_expression I>2\s(I)
_cod_data_source_file at6046.cif
_cod_data_source_block I
_cod_depositor_comments
;
The following automatic conversions were performed:
'_symmetry_cell_setting' value 'Orthorhombic' changed to 'orthorhombic'
according to '/home/saulius/struct/CIF-dictionaries/cif_core.dic'
dictionary named 'cif_core.dic' version 2.4.1 from 2010-06-29.

Automatic conversion script
Id: cif_fix_enum 1527 2010-12-29 10:47:43Z saulius 

The following automatic conversions were performed:

'_symmetry_cell_setting' value 'Orthorhombic' changed to
'orthorhombic' according to
/home/saulius/struct/CIF-dictionaries/cif_core.dic dictionary named
'cif_core.dic' version 2.4.1 from 2010-06-29.

Automatic conversion script
Id: cif_fix_values 1715 2011-07-08 13:25:40Z adriana 
;
_cod_original_cell_volume 3368.1(12)
_cod_database_code 2207421
_cod_database_fobs_code 2207421

loop_
_symmetry_equiv_pos_as_xyz
'x, y, z'
'-x, -y, z'
'x+1/4, -y+1/4, z+1/4'
'-x+1/4, y+1/4, z+1/4'
'x, y+1/2, z+1/2'
'-x, -y+1/2, z+1/2'
'x+1/4, -y+3/4, z+3/4'
'-x+1/4, y+3/4, z+3/4'
'x+1/2, y, z+1/2'
'-x+1/2, -y, z+1/2'
'x+3/4, -y+1/4, z+3/4'
'-x+3/4, y+1/4, z+3/4'
'x+1/2, y+1/2, z'
'-x+1/2, -y+1/2, z'
'x+3/4, -y+3/4, z+1/4'
'-x+3/4, y+3/4, z+1/4'

loop_
_atom_site_label
_atom_site_fract_x
_atom_site_fract_y
_atom_site_fract_z
_atom_site_U_iso_or_equiv
_atom_site_adp_type
_atom_site_calc_flag
_atom_site_refinement_flags
_atom_site_occupancy
_atom_site_type_symbol
O1 0.42750(6) 0.02013(4) 0.8424(3) 0.0445(4) Uani d . 1 O
O2 0.34941(7) -0.01229(4) 0.5072(4) 0.0551(5) Uani d . 1 O
O3 0.26282(8) 0.11871(6) -0.0181(5) 0.0743(6) Uani d . 1 O
C1 0.39797(9) 0.04880(6) 0.6823(4) 0.0393(5) Uani d . 1 C
C2 0.35536(9) 0.03145(6) 0.4996(5) 0.0416(5) Uani d . 1 C
C3 0.32341(9) 0.05797(7) 0.3285(5) 0.0465(6) Uani d . 1 C
H3 0.2950 0.0465 0.2087 0.056 Uiso calc R 1 H
C4 0.33354(10) 0.10218(7) 0.3342(5) 0.0479(6) Uani d . 1 C
C5 0.37533(10) 0.11902(7) 0.5116(5) 0.0512(6) Uani d . 1 C
H5 0.3820 0.1485 0.5142 0.061 Uiso calc R 1 H
C6 0.40776(9) 0.09265(6) 0.6868(5) 0.0455(6) Uani d . 1 C
H6 0.4359 0.1043 0.8067 0.055 Uiso calc R 1 H
C7 0.31500(12) -0.03134(8) 0.2927(6) 0.0642(8) Uani d . 1 C
H7A 0.2743 -0.0212 0.3028 0.096 Uiso calc R 1 H
H7B 0.3156 -0.0620 0.3129 0.096 Uiso calc R 1 H
H7C 0.3319 -0.0237 0.1176 0.096 Uiso calc R 1 H
C8 0.30021(11) 0.13015(8) 0.1456(6) 0.0607(7) Uani d . 1 C
H8 0.3087 0.1593 0.1529 0.073 Uiso calc R 1 H
C9 0.47513(9) 0.03657(6) 1.0128(5) 0.0441(5) Uani d . 1 C
H9A 0.4598 0.0588 1.1339 0.053 Uiso calc R 1 H
H9B 0.5065 0.0489 0.8989 0.053 Uiso calc R 1 H
C10 0.5000 0.0000 1.1796(7) 0.0449(7) Uani d S 1 C
H10A 0.4684 -0.0110 1.2977 0.054 Uiso calc PR 0.50 H
H10B 0.5316 0.0110 1.2977 0.054 Uiso calc PR 0.50 H

loop_
_atom_site_aniso_label
_atom_site_aniso_U_11
_atom_site_aniso_U_22
_atom_site_aniso_U_33
_atom_site_aniso_U_12
_atom_site_aniso_U_13
_atom_site_aniso_U_23
O1 0.0496(8) 0.0415(8) 0.0424(9) -0.0021(6) -0.0054(8) 0.0009(7)
O2 0.0673(10) 0.0414(8) 0.0565(10) -0.0076(7) -0.0153(10) 0.0046(8)
O3 0.0685(12) 0.0748(12) 0.0797(15) 0.0166(9) -0.0061(13) 0.0175(12)
C1 0.0419(11) 0.0417(11) 0.0342(12) 0.0025(9) 0.0080(10) 0.0016(11)
C2 0.0451(11) 0.0401(10) 0.0395(12) 0.0003(9) 0.0060(11) 0.0031(11)
C3 0.0446(12) 0.0508(12) 0.0442(14) 0.0014(10) 0.0014(12) 0.0029(12)
C4 0.0501(12) 0.0454(12) 0.0482(15) 0.0085(10) 0.0126(12) 0.0079(12)
C5 0.0610(14) 0.0385(11) 0.0541(14) 0.0037(10) 0.0143(13) 0.0023(12)
C6 0.0514(13) 0.0426(12) 0.0426(13) -0.0020(10) 0.0062(12) -0.0031(12)
C7 0.0764(17) 0.0498(13) 0.0666(18) -0.0127(12) -0.0139(15) 0.0001(14)
C8 0.0607(16) 0.0539(14) 0.0673(19) 0.0117(12) 0.0117(15) 0.0121(14)
C9 0.0463(11) 0.0459(11) 0.0401(12) -0.0039(10) 0.0002(11) -0.0058(11)
C10 0.0468(17) 0.0535(18) 0.0344(16) -0.0036(14) 0.000 0.000

loop_
_atom_type_symbol
_atom_type_description
_atom_type_scat_dispersion_real
_atom_type_scat_dispersion_imag
_atom_type_scat_source
C C 0.0033 0.0016 'International Tables Vol C Tables 4.2.6.8 and 6.1.1.4'
H H 0.0000 0.0000 'International Tables Vol C Tables 4.2.6.8 and 6.1.1.4'
O O 0.0106 0.0060 'International Tables Vol C Tables 4.2.6.8 and 6.1.1.4'

loop_
_geom_angle_atom_site_label_1
_geom_angle_atom_site_label_2
_geom_angle_atom_site_label_3
_geom_angle_site_symmetry_1
_geom_angle_site_symmetry_3
_geom_angle
_geom_angle_publ_flag
C1 O1 C9 . . 116.87(15) yes
C2 O2 C7 . . 116.59(18) yes
O1 C1 C6 . . 124.5(2) yes
O1 C1 C2 . . 115.80(17) yes
C6 C1 C2 . . 119.71(19) ?
O2 C2 C3 . . 124.5(2) yes
O2 C2 C1 . . 115.52(18) yes
C3 C2 C1 . . 120.00(18) ?
C2 C3 C4 . . 120.0(2) ?
C2 C3 H3 . . 120.0 ?
C4 C3 H3 . . 120.0 ?
C5 C4 C3 . . 120.0(2) ?
C5 C4 C8 . . 120.5(2) ?
C3 C4 C8 . . 119.5(2) ?
C4 C5 C6 . . 120.7(2) ?
C4 C5 H5 . . 119.6 ?
C6 C5 H5 . . 119.6 ?
C1 C6 C5 . . 119.6(2) ?
C1 C6 H6 . . 120.2 ?
C5 C6 H6 . . 120.2 ?
O2 C7 H7A . . 109.5 ?
O2 C7 H7B . . 109.5 ?
H7A C7 H7B . . 109.5 ?
O2 C7 H7C . . 109.5 ?
H7A C7 H7C . . 109.5 ?
H7B C7 H7C . . 109.5 ?
O3 C8 C4 . . 125.8(2) yes
O3 C8 H8 . . 117.1 ?
C4 C8 H8 . . 117.1 ?
O1 C9 C10 . . 108.09(15) yes
O1 C9 H9A . . 110.1 ?
C10 C9 H9A . . 110.1 ?
O1 C9 H9B . . 110.1 ?
C10 C9 H9B . . 110.1 ?
H9A C9 H9B . . 108.4 ?
C9 C10 C9 . 2_655 114.8(3) ?
C9 C10 H10A . . 108.6 ?
C9 C10 H10A 2_655 . 108.6 ?
C9 C10 H10B . . 108.6 ?
C9 C10 H10B 2_655 . 108.6 ?
H10A C10 H10B . . 107.5 ?

loop_
_geom_bond_atom_site_label_1
_geom_bond_atom_site_label_2
_geom_bond_site_symmetry_2
_geom_bond_distance
_geom_bond_publ_flag
O1 C1 . 1.355(2) yes
O1 C9 . 1.439(2) yes
O2 C2 . 1.371(2) yes
O2 C7 . 1.423(3) yes
O3 C8 . 1.204(3) yes
C1 C6 . 1.385(3) ?
C1 C2 . 1.407(3) ?
C2 C3 . 1.371(3) ?
C3 C4 . 1.397(3) ?
C3 H3 . 0.9300 ?
C4 C5 . 1.372(3) ?
C4 C8 . 1.466(3) ?
C5 C6 . 1.386(3) ?
C5 H5 . 0.9300 ?
C6 H6 . 0.9300 ?
C7 H7A . 0.9600 ?
C7 H7B . 0.9600 ?
C7 H7C . 0.9600 ?
C8 H8 . 0.9300 ?
C9 C10 . 1.504(3) ?
C9 H9A . 0.9700 ?
C9 H9B . 0.9700 ?
C10 C9 2_655 1.504(3) ?
C10 H10A . 0.9700 ?
C10 H10B . 0.9700 ?

loop_
_geom_torsion_atom_site_label_1
_geom_torsion_atom_site_label_2
_geom_torsion_atom_site_label_3
_geom_torsion_atom_site_label_4
_geom_torsion_site_symmetry_4
_geom_torsion
C9 O1 C1 C6 . -4.8(2)
C9 O1 C1 C2 . 174.52(14)
C7 O2 C2 C3 . 10.6(3)
C7 O2 C2 C1 . -168.95(16)
O1 C1 C2 O2 . -0.2(2)
C6 C1 C2 O2 . 179.13(15)
O1 C1 C2 C3 . -179.77(16)
C6 C1 C2 C3 . -0.4(2)
O2 C2 C3 C4 . -179.06(16)
C1 C2 C3 C4 . 0.4(3)
C2 C3 C4 C5 . -0.1(3)
C2 C3 C4 C8 . 178.50(16)
C3 C4 C5 C6 . -0.3(3)
C8 C4 C5 C6 . -178.86(17)
O1 C1 C6 C5 . 179.34(16)
C2 C1 C6 C5 . 0.0(2)
C4 C5 C6 C1 . 0.3(3)
C5 C4 C8 O3 . 179.7(2)
C3 C4 C8 O3 . 1.1(3)
C1 O1 C9 C10 . 177.95(14)
O1 C9 C10 C9 2_655 59.39(10)
